data_2221914
loop_
_publ_author_name
'Das, Ushati'
'Chheda, Shardul B.'
'Pednekar, Suhas R.'
'Karambelkar, Narendra P.'
'Guru Row, T. N.'

_publ_section_title
;
 4-(4-Methoxyphenyl)-1-phenylpyridine-2,6(1<i>H</i>,3<i>H</i>)-dione
;
_journal_coeditor_code BI2366
_journal_issue 6
_journal_name_full 'Acta Crystallographica Section E'
_journal_page_first o1319
_journal_paper_doi 10.1107/S1600536809017942
_journal_volume 65
_journal_year 2009
_chemical_formula_iupac 'C18 H15 N O3'
_chemical_formula_moiety 'C18 H15 N O3'
_chemical_formula_structural 'C18 H15 N O3'
_chemical_formula_sum 'C18 H15 N O3'
_chemical_formula_weight 293.31
_chemical_name_systematic
;
4-(4-Methoxyphenyl)-1-phenylpyridine-2,6(1<i>H</i>,3<i>H</i>)-dione
;
_space_group_IT_number 2
_symmetry_cell_setting triclinic
_symmetry_space_group_name_Hall '-P 1'
_symmetry_space_group_name_H-M 'P -1'
_atom_sites_solution_hydrogens geom
_atom_sites_solution_primary direct
_atom_sites_solution_secondary difmap
_cell_angle_alpha 77.3840(10)
_cell_angle_beta 88.747(2)
_cell_angle_gamma 77.4930(10)
_cell_formula_units_Z 2
_cell_length_a 7.4652(5)
_cell_length_b 9.0885(7)
_cell_length_c 11.1181(8)
_cell_measurement_reflns_used 2604
_cell_measurement_temperature 292(2)
_cell_measurement_theta_max 27.97
_cell_measurement_theta_min 2.35
_cell_volume 718.40(9)
_computing_cell_refinement 'SAINT (Bruker, 2004)'
_computing_data_collection 'SMART (Bruker, 2004)'
_computing_data_reduction 'SAINT (Bruker, 2004'
_computing_molecular_graphics
;
ORTEP-3 for Windows (Farrugia, 1997)
and CAMERON (Watkin <i>et al.</i>, 1993)
;
_computing_publication_material 'PLATON (Spek, 2009)'
_computing_structure_refinement 'SHELXL97 (Sheldrick, 2008)'
_computing_structure_solution 'SHELXS97 (Sheldrick, 2008)'
_diffrn_ambient_temperature 292(2)
_diffrn_measured_fraction_theta_full 0.996
_diffrn_measured_fraction_theta_max 0.996
_diffrn_measurement_device_type 'Bruker SMART APEX CCD'
_diffrn_measurement_method '\f and \w'
_diffrn_radiation_monochromator graphite
_diffrn_radiation_source 'fine-focus sealed tube'
_diffrn_radiation_type MoK\a
_diffrn_radiation_wavelength 0.71073
_diffrn_reflns_av_R_equivalents 0.0171
_diffrn_reflns_av_sigmaI/netI 0.0199
_diffrn_reflns_limit_h_max 9
_diffrn_reflns_limit_h_min -9
_diffrn_reflns_limit_k_max 11
_diffrn_reflns_limit_k_min -11
_diffrn_reflns_limit_l_max 13
_diffrn_reflns_limit_l_min -13
_diffrn_reflns_number 7298
_diffrn_reflns_reduction_process
;
;
_diffrn_reflns_theta_full 25.68
_diffrn_reflns_theta_max 25.68
_diffrn_reflns_theta_min 1.88
_diffrn_standards_number 0
_exptl_absorpt_coefficient_mu 0.093
_exptl_absorpt_correction_T_max 0.9698
_exptl_absorpt_correction_T_min 0.9213
_exptl_absorpt_correction_type multi-scan
_exptl_absorpt_process_details '(SADABS; Sheldrick, 1996)'
_exptl_crystal_colour colourless
_exptl_crystal_density_diffrn 1.356
_exptl_crystal_density_method 'not Measured'
_exptl_crystal_description block
_exptl_crystal_F_000 308
_exptl_crystal_size_max 0.52
_exptl_crystal_size_mid 0.41
_exptl_crystal_size_min 0.32
_refine_diff_density_max 0.150
_refine_diff_density_min -0.169
_refine_ls_extinction_method none
_refine_ls_goodness_of_fit_ref 0.905
_refine_ls_hydrogen_treatment constr
_refine_ls_matrix_type full
_refine_ls_number_parameters 200
_refine_ls_number_reflns 2714
_refine_ls_number_restraints 0
_refine_ls_restrained_S_all 0.905
_refine_ls_R_factor_all 0.0506
_refine_ls_R_factor_gt 0.0399
_refine_ls_shift/su_max 0.000
_refine_ls_shift/su_mean 0.000
_refine_ls_structure_factor_coef Fsqd
_refine_ls_weighting_details 'calc w=1/[\s^2^(Fo^2^)+(0.0537P)^2^+0.2183P] where P=(Fo^2^+2Fc^2^)/3'
_refine_ls_weighting_scheme calc
_refine_ls_wR_factor_gt 0.1001
_refine_ls_wR_factor_ref 0.1054
_reflns_number_gt 2233
_reflns_number_total 2714
_reflns_threshold_expression I>2\s(I)
_cod_data_source_file bi2366.cif
_cod_data_source_block I
_cod_database_code 2221914
_cod_database_fobs_code 2221914

loop_
_symmetry_equiv_pos_site_id
_symmetry_equiv_pos_as_xyz
1 x,y,z
2 -x,-y,-z

loop_
_atom_site_aniso_label
_atom_site_aniso_U_11
_atom_site_aniso_U_22
_atom_site_aniso_U_33
_atom_site_aniso_U_12
_atom_site_aniso_U_13
_atom_site_aniso_U_23
O1 0.0395(6) 0.0727(8) 0.0496(6) -0.0081(5) -0.0031(5) 0.0114(6)
O2 0.0335(6) 0.0649(7) 0.0596(7) -0.0153(5) -0.0013(5) -0.0016(5)
O3 0.0537(7) 0.0605(7) 0.0484(6) -0.0121(5) 0.0116(5) 0.0042(5)
N1 0.0332(6) 0.0435(7) 0.0380(6) -0.0104(5) 0.0028(5) -0.0035(5)
C1 0.0359(7) 0.0391(7) 0.0369(7) -0.0111(6) 0.0015(6) -0.0081(6)
C2 0.0363(7) 0.0381(7) 0.0382(7) -0.0104(6) 0.0043(6) -0.0100(6)
C3 0.0423(8) 0.0474(8) 0.0372(8) -0.0171(7) 0.0044(6) -0.0056(6)
C4 0.0311(7) 0.0512(9) 0.0434(8) -0.0120(6) 0.0038(6) -0.0071(7)
C5 0.0380(8) 0.0453(8) 0.0425(8) -0.0055(6) 0.0057(6) -0.0083(6)
C6 0.0403(8) 0.0391(8) 0.0454(8) -0.0057(6) 0.0038(6) -0.0022(6)
C7 0.0315(7) 0.0421(8) 0.0401(8) -0.0086(6) 0.0009(6) -0.0035(6)
C8 0.0379(8) 0.0510(9) 0.0481(9) -0.0074(7) 0.0092(7) -0.0085(7)
C9 0.0458(9) 0.0458(8) 0.0470(9) -0.0102(7) -0.0020(7) -0.0096(7)
C10 0.0351(7) 0.0454(8) 0.0393(8) -0.0074(6) 0.0007(6) -0.0061(6)
C11 0.0345(8) 0.0450(8) 0.0401(8) -0.0086(6) 0.0033(6) -0.0104(6)
C12 0.0362(8) 0.0514(9) 0.0414(8) -0.0072(6) 0.0013(6) -0.0021(7)
C13 0.0465(8) 0.0407(8) 0.0434(8) -0.0067(7) -0.0006(7) -0.0029(6)
C14 0.0451(9) 0.0538(9) 0.0471(9) -0.0167(7) 0.0060(7) -0.0130(7)
C15 0.0453(9) 0.0647(11) 0.0555(10) -0.0196(8) 0.0034(7) 0.0099(8)
C16 0.0498(10) 0.0783(12) 0.0418(9) -0.0183(9) 0.0090(7) -0.0094(8)
C17 0.0640(11) 0.0593(10) 0.0460(9) -0.0164(9) 0.0044(8) 0.0046(8)
C18 0.0501(9) 0.0446(9) 0.0655(11) -0.0177(7) -0.0054(8) 0.0006(8)

loop_
_atom_site_type_symbol
_atom_site_label
_atom_site_fract_x
_atom_site_fract_y
_atom_site_fract_z
_atom_site_U_iso_or_equiv
_atom_site_thermal_displace_type
_atom_site_calc_flag
_atom_site_refinement_flags
_atom_site_occupancy
O O1 0.43237(14) 0.81573(14) -0.09890(10) 0.0584(4) Uani . . 1.000
O O2 1.00465(13) 0.63224(13) 0.07261(10) 0.0538(4) Uani . . 1.000
O O3 0.28108(15) 0.25107(13) 0.62184(10) 0.0569(4) Uani . . 1.000
N N1 0.72144(15) 0.72212(13) -0.01738(10) 0.0388(4) Uani . . 1.000
C C1 0.49575(18) 0.45771(15) 0.29553(12) 0.0369(4) Uani . . 1.000
C C2 0.56872(18) 0.54010(15) 0.18235(12) 0.0370(4) Uani . . 1.000
C C3 0.3591(2) 0.31101(17) 0.51532(13) 0.0418(5) Uani . . 1.000
C C4 0.46008(19) 0.63892(17) 0.09213(13) 0.0420(5) Uani . . 1.000
C C5 0.5880(2) 0.31397(17) 0.36111(13) 0.0428(5) Uani . . 1.000
C C6 0.33201(19) 0.52602(17) 0.34314(13) 0.0432(5) Uani . . 1.000
C C7 0.79229(18) 0.82360(16) -0.11708(13) 0.0387(4) Uani . . 1.000
C C8 0.2655(2) 0.45429(18) 0.45097(14) 0.0465(5) Uani . . 1.000
C C9 0.8359(2) 0.95658(17) -0.09782(14) 0.0462(5) Uani . . 1.000
C C10 0.53018(19) 0.73075(16) -0.01525(13) 0.0406(4) Uani . . 1.000
C C11 0.84395(19) 0.62585(16) 0.07338(13) 0.0397(5) Uani . . 1.000
C C12 0.77132(19) 0.51251(18) 0.16928(13) 0.0446(5) Uani . . 1.000
C C13 0.5210(2) 0.24011(17) 0.46966(13) 0.0449(5) Uani . . 1.000
C C14 0.8175(2) 0.78459(18) -0.23010(14) 0.0475(5) Uani . . 1.000
C C15 0.9349(2) 1.0118(2) -0.30544(16) 0.0576(6) Uani . . 1.000
C C16 0.8880(2) 0.8799(2) -0.32436(15) 0.0567(6) Uani . . 1.000
C C17 0.3837(3) 0.1142(2) 0.70023(15) 0.0585(6) Uani . . 1.000
C C18 0.9086(2) 1.04971(19) -0.19256(16) 0.0541(6) Uani . . 1.000
H H4 0.33372 0.64938 0.09840 0.0504 Uiso . . 1.000
H H5 0.69755 0.26599 0.33143 0.0513 Uiso . . 1.000
H H6 0.26674 0.62196 0.30098 0.0518 Uiso . . 1.000
H H8 0.15638 0.50240 0.48115 0.0558 Uiso . . 1.000
H H9 0.81648 0.98333 -0.02173 0.0554 Uiso . . 1.000
H H12A 0.82601 0.50985 0.24829 0.0536 Uiso . . 1.000
H H12B 0.81319 0.41097 0.15146 0.0536 Uiso . . 1.000
H H13 0.58454 0.14339 0.51153 0.0539 Uiso . . 1.000
H H14 0.78734 0.69496 -0.24275 0.0570 Uiso . . 1.000
H H15 0.98420 1.07481 -0.36893 0.0692 Uiso . . 1.000
H H16 0.90396 0.85501 -0.40126 0.0680 Uiso . . 1.000
H H17A 0.50078 0.13092 0.72080 0.0878 Uiso . . 1.000
H H17B 0.31768 0.08907 0.77430 0.0878 Uiso . . 1.000
H H17C 0.40147 0.03050 0.65833 0.0878 Uiso . . 1.000
H H18 0.94004 1.13880 -0.17976 0.0650 Uiso . . 1.000

loop_
_atom_type_symbol
_atom_type_description
_atom_type_scat_dispersion_real
_atom_type_scat_dispersion_imag
_atom_type_scat_source
O O 0.0106 0.0060 'International Tables Vol C Tables 4.2.6.8 and 6.1.1.4'
N N 0.0061 0.0033 'International Tables Vol C Tables 4.2.6.8 and 6.1.1.4'
H H 0.0000 0.0000 'International Tables Vol C Tables 4.2.6.8 and 6.1.1.4'
C C 0.0033 0.0016 'International Tables Vol C Tables 4.2.6.8 and 6.1.1.4'

loop_
_geom_angle_atom_site_label_1
_geom_angle_atom_site_label_2
_geom_angle_atom_site_label_3
_geom_angle_site_symmetry_1
_geom_angle_site_symmetry_2
_geom_angle_site_symmetry_3
_geom_angle
_geom_angle_publ_flag
C3 O3 C17 . . . 117.96(13) ?
C7 N1 C10 . . . 118.12(11) ?
C7 N1 C11 . . . 118.34(11) ?
C10 N1 C11 . . . 123.50(12) ?
C2 C1 C5 . . . 122.31(13) ?
C2 C1 C6 . . . 120.23(12) ?
C5 C1 C6 . . . 117.42(13) ?
C1 C2 C4 . . . 122.65(13) ?
C1 C2 C12 . . . 118.18(12) ?
C4 C2 C12 . . . 119.17(13) ?
O3 C3 C8 . . . 115.66(13) ?
O3 C3 C13 . . . 125.04(14) ?
C8 C3 C13 . . . 119.30(14) ?
C2 C4 C10 . . . 123.24(13) ?
C1 C5 C13 . . . 121.73(14) ?
C1 C6 C8 . . . 121.22(14) ?
N1 C7 C9 . . . 120.00(13) ?
N1 C7 C14 . . . 119.30(13) ?
C9 C7 C14 . . . 120.69(14) ?
C3 C8 C6 . . . 120.67(14) ?
C7 C9 C18 . . . 119.36(14) ?
O1 C10 N1 . . . 119.66(13) ?
O1 C10 C4 . . . 123.20(13) ?
N1 C10 C4 . . . 117.10(12) ?
O2 C11 N1 . . . 120.80(13) ?
O2 C11 C12 . . . 121.64(13) ?
N1 C11 C12 . . . 117.54(12) ?
C2 C12 C11 . . . 117.14(13) ?
C3 C13 C5 . . . 119.65(14) ?
C7 C14 C16 . . . 119.27(15) ?
C16 C15 C18 . . . 119.70(16) ?
C14 C16 C15 . . . 120.49(15) ?
C9 C18 C15 . . . 120.48(16) ?
C2 C4 H4 . . . 118.00 ?
C10 C4 H4 . . . 118.00 ?
C1 C5 H5 . . . 119.00 ?
C13 C5 H5 . . . 119.00 ?
C1 C6 H6 . . . 119.00 ?
C8 C6 H6 . . . 119.00 ?
C3 C8 H8 . . . 120.00 ?
C6 C8 H8 . . . 120.00 ?
C7 C9 H9 . . . 120.00 ?
C18 C9 H9 . . . 120.00 ?
C2 C12 H12A . . . 108.00 ?
C2 C12 H12B . . . 108.00 ?
C11 C12 H12A . . . 108.00 ?
C11 C12 H12B . . . 108.00 ?
H12A C12 H12B . . . 107.00 ?
C3 C13 H13 . . . 120.00 ?
C5 C13 H13 . . . 120.00 ?
C7 C14 H14 . . . 120.00 ?
C16 C14 H14 . . . 120.00 ?
C16 C15 H15 . . . 120.00 ?
C18 C15 H15 . . . 120.00 ?
C14 C16 H16 . . . 120.00 ?
C15 C16 H16 . . . 120.00 ?
O3 C17 H17A . . . 109.00 ?
O3 C17 H17B . . . 109.00 ?
O3 C17 H17C . . . 109.00 ?
H17A C17 H17B . . . 109.00 ?
H17A C17 H17C . . . 110.00 ?
H17B C17 H17C . . . 109.00 ?
C9 C18 H18 . . . 120.00 ?
C15 C18 H18 . . . 120.00 ?

loop_
_geom_bond_atom_site_label_1
_geom_bond_atom_site_label_2
_geom_bond_site_symmetry_1
_geom_bond_site_symmetry_2
_geom_bond_distance
_geom_bond_publ_flag
O1 C10 . . 1.2109(18) ?
O2 C11 . . 1.2133(18) ?
O3 C3 . . 1.3653(18) ?
O3 C17 . . 1.427(2) ?
N1 C7 . . 1.4485(18) ?
N1 C10 . . 1.4129(19) ?
N1 C11 . . 1.3886(18) ?
C1 C2 . . 1.4751(19) ?
C1 C5 . . 1.389(2) ?
C1 C6 . . 1.395(2) ?
C2 C4 . . 1.341(2) ?
C2 C12 . . 1.488(2) ?
C3 C8 . . 1.384(2) ?
C3 C13 . . 1.383(2) ?
C4 C10 . . 1.457(2) ?
C5 C13 . . 1.387(2) ?
C6 C8 . . 1.372(2) ?
C7 C9 . . 1.378(2) ?
C7 C14 . . 1.377(2) ?
C9 C18 . . 1.380(2) ?
C11 C12 . . 1.493(2) ?
C14 C16 . . 1.379(2) ?
C15 C16 . . 1.378(2) ?
C15 C18 . . 1.372(2) ?
C4 H4 . . 0.930 ?
C5 H5 . . 0.930 ?
C6 H6 . . 0.930 ?
C8 H8 . . 0.930 ?
C9 H9 . . 0.930 ?
C12 H12A . . 0.970 ?
C12 H12B . . 0.970 ?
C13 H13 . . 0.930 ?
C14 H14 . . 0.930 ?
C15 H15 . . 0.930 ?
C16 H16 . . 0.930 ?
C17 H17A . . 0.960 ?
C17 H17B . . 0.960 ?
C17 H17C . . 0.960 ?
C18 H18 . . 0.930 ?

loop_
_geom_contact_atom_site_label_1
_geom_contact_atom_site_label_2
_geom_contact_distance
_geom_contact_site_symmetry_1
_geom_contact_site_symmetry_2
_geom_contact_publ_flag
O1 C14 3.1810(19) . . ?
O1 C17 3.073(2) . 1_564 ?
O1 C5 3.3926(19) . 2_665 ?
O2 C9 3.1501(19) . . ?
O2 O2 3.1878(16) . 2_765 ?
O2 C11 3.1383(19) . 2_765 ?
O1 H9 2.8400 . 2_675 ?
O1 H17B 2.5500 . 1_564 ?
O2 H4 2.5200 . 1_655 ?
O2 H12B 2.8700 . 2_765 ?
O2 H18 2.7200 . 2_775 ?
O3 H12A 2.8300 . 2_666 ?
C2 C10 3.592(2) . 2_665 ?
C3 C6 3.556(2) . 2_666 ?
C4 C4 3.533(2) . 2_665 ?
C5 O1 3.3926(19) . 2_665 ?
C6 C3 3.556(2) . 2_666 ?
C9 O2 3.1501(19) . . ?
C10 C2 3.592(2) . 2_665 ?
C11 C11 3.533(2) . 2_765 ?
C11 O2 3.1383(19) . 2_765 ?
C12 C14 3.588(2) . 2_765 ?
C14 O1 3.1810(19) . . ?
C14 C12 3.588(2) . 2_765 ?
C17 O1 3.073(2) . 1_546 ?
C1 H14 2.9000 . 2_665 ?
C4 H6 2.7000 . . ?
C5 H12A 2.8600 . . ?
C5 H12B 2.9300 . . ?
C6 H4 2.7100 . . ?
C6 H14 2.8100 . 2_665 ?
C8 H14 3.0000 . 2_665 ?
C12 H5 2.7000 . . ?
C13 H17C 3.0500 . 2_656 ?
C13 H17C 2.7800 . . ?
C13 H17A 2.7600 . . ?
C14 H12B 2.9700 . 2_765 ?
C16 H5 3.1000 . 2_765 ?
C17 H13 2.5500 . . ?
C18 H17A 3.1000 . 1_564 ?
C18 H6 2.9800 . 2_675 ?
H4 O2 2.5200 . 1_455 ?
H4 C6 2.7100 . . ?
H4 H6 2.2700 . . ?
H5 C12 2.7000 . . ?
H5 H12A 2.5800 . . ?
H5 H12B 2.4000 . . ?
H5 C16 3.1000 . 2_765 ?
H6 C4 2.7000 . . ?
H6 H4 2.2700 . . ?
H6 C18 2.9800 . 2_675 ?
H6 H18 2.5100 . 2_675 ?
H8 H8 2.3700 . 2_566 ?
H9 O1 2.8400 . 2_675 ?
H12A C5 2.8600 . . ?
H12A H5 2.5800 . . ?
H12A O3 2.8300 . 2_666 ?
H12B C5 2.9300 . . ?
H12B H5 2.4000 . . ?
H12B O2 2.8700 . 2_765 ?
H12B C14 2.9700 . 2_765 ?
H13 C17 2.5500 . . ?
H13 H17A 2.3800 . . ?
H13 H17C 2.3200 . . ?
H14 C1 2.9000 . 2_665 ?
H14 C6 2.8100 . 2_665 ?
H14 C8 3.0000 . 2_665 ?
H17A C13 2.7600 . . ?
H17A C18 3.1000 . 1_546 ?
H17A H13 2.3800 . . ?
H17B O1 2.5500 . 1_546 ?
H17C C13 2.7800 . . ?
H17C H13 2.3200 . . ?
H17C C13 3.0500 . 2_656 ?
H18 O2 2.7200 . 2_775 ?
H18 H6 2.5100 . 2_675 ?

loop_
_geom_hbond_atom_site_label_D
_geom_hbond_atom_site_label_H
_geom_hbond_atom_site_label_A
_geom_hbond_site_symmetry_A
_geom_hbond_distance_DH
_geom_hbond_distance_HA
_geom_hbond_distance_DA
_geom_hbond_angle_DHA
_geom_hbond_publ_flag
C4 H4 O2 1_455 0.93 2.52 3.4260(18) 164.00 y
C17 H17B O1 1_546 0.96 2.55 3.073(2) 114.00 y

loop_
_geom_torsion_atom_site_label_1
_geom_torsion_atom_site_label_2
_geom_torsion_atom_site_label_3
_geom_torsion_atom_site_label_4
_geom_torsion_site_symmetry_1
_geom_torsion_site_symmetry_2
_geom_torsion_site_symmetry_3
_geom_torsion_site_symmetry_4
_geom_torsion
_geom_torsion_publ_flag
C17 O3 C3 C8 . . . . -171.64(14) ?
C17 O3 C3 C13 . . . . 8.0(2) ?
C10 N1 C7 C9 . . . . 100.50(16) ?
C10 N1 C7 C14 . . . . -80.33(17) ?
C11 N1 C7 C9 . . . . -77.12(17) ?
C11 N1 C7 C14 . . . . 102.05(16) ?
C7 N1 C10 O1 . . . . 3.7(2) ?
C7 N1 C10 C4 . . . . -174.06(12) ?
C11 N1 C10 O1 . . . . -178.78(14) ?
C11 N1 C10 C4 . . . . 3.4(2) ?
C7 N1 C11 O2 . . . . 3.7(2) ?
C7 N1 C11 C12 . . . . -174.81(12) ?
C10 N1 C11 O2 . . . . -173.76(13) ?
C10 N1 C11 C12 . . . . 7.7(2) ?
C5 C1 C2 C4 . . . . 151.27(15) ?
C5 C1 C2 C12 . . . . -29.3(2) ?
C6 C1 C2 C4 . . . . -31.1(2) ?
C6 C1 C2 C12 . . . . 148.33(14) ?
C2 C1 C5 C13 . . . . 177.76(14) ?
C6 C1 C5 C13 . . . . 0.1(2) ?
C2 C1 C6 C8 . . . . -177.30(14) ?
C5 C1 C6 C8 . . . . 0.4(2) ?
C1 C2 C4 C10 . . . . 174.69(13) ?
C12 C2 C4 C10 . . . . -4.8(2) ?
C1 C2 C12 C11 . . . . -163.73(12) ?
C4 C2 C12 C11 . . . . 15.8(2) ?
O3 C3 C8 C6 . . . . 179.52(14) ?
C13 C3 C8 C6 . . . . -0.1(2) ?
O3 C3 C13 C5 . . . . -178.98(14) ?
C8 C3 C13 C5 . . . . 0.6(2) ?
C2 C4 C10 O1 . . . . 177.20(15) ?
C2 C4 C10 N1 . . . . -5.1(2) ?
C1 C5 C13 C3 . . . . -0.6(2) ?
C1 C6 C8 C3 . . . . -0.4(2) ?
N1 C7 C9 C18 . . . . 178.01(13) ?
C14 C7 C9 C18 . . . . -1.2(2) ?
N1 C7 C14 C16 . . . . -178.87(13) ?
C9 C7 C14 C16 . . . . 0.3(2) ?
C7 C9 C18 C15 . . . . 0.9(2) ?
O2 C11 C12 C2 . . . . 164.44(14) ?
N1 C11 C12 C2 . . . . -17.04(19) ?
C7 C14 C16 C15 . . . . 0.8(2) ?
C18 C15 C16 C14 . . . . -1.0(2) ?
C16 C15 C18 C9 . . . . 0.1(2) ?

loop_
_cod_related_entry_id
_cod_related_entry_database
_cod_related_entry_code
1 ChemSpider 24742384
